data_4025396
loop_
_publ_author_name
'Ruili Gao'
'Chae S. Yi'

_publ_section_title
;
 Regioselective Formation of \a-Vinylpyrroles from the Ruthenium-Catalyzed
 Coupling Reaction of Pyrroles and Terminal Alkynes Involving C-H Bond
 Activation
;
_journal_name_full 'Journal of Organic Chemistry'
_journal_page_first 3144
_journal_page_last 3146
_journal_paper_doi 10.1021/jo100269y
_journal_volume 75
_journal_year 2010
_chemical_formula_sum 'C19 H17 N O'
_chemical_formula_weight 275.34
_chemical_name_systematic
; 
 ? 
;
_space_group_IT_number 14
_symmetry_cell_setting monoclinic
_symmetry_space_group_name_Hall '-P 2ybc'
_symmetry_space_group_name_H-M 'P 1 21/c 1'
_atom_sites_solution_hydrogens difmap
_atom_sites_solution_primary direct
_atom_sites_solution_secondary difmap
_audit_creation_method SHELXL-97
_cell_angle_alpha 90.00
_cell_angle_beta 96.4510(10)
_cell_angle_gamma 90.00
_cell_formula_units_Z 8
_cell_length_a 19.3228(3)
_cell_length_b 17.3708(2)
_cell_length_c 8.83840(10)
_cell_measurement_reflns_used 6910
_cell_measurement_temperature 100(2)
_cell_measurement_theta_max 67
_cell_measurement_theta_min 3
_cell_volume 2947.85(7)
_computing_cell_refinement 'SAINT v7.23A (Bruker, 2005)'
_computing_data_collection 'APEX2 v2.1-4 (Bruker, 2007)'
_computing_data_reduction 'SADABS-2004/1 (Bruker, 2005)'
_computing_molecular_graphics 'XP v5.1 (Bruker, 1998)'
_computing_publication_material 'XCIF v6.12 (Bruker, 2001)'
_computing_structure_refinement 'SHELXL-97 v.97-2 (Sheldrick, 1993-1997)'
_computing_structure_solution 'XS/SHELXTL v6.12 (Bruker, 2001)'
_diffrn_ambient_temperature 100(2)
_diffrn_measured_fraction_theta_full 0.972
_diffrn_measured_fraction_theta_max 0.972
_diffrn_measurement_device_type 'Bruker APEX2 CCD detector'
_diffrn_measurement_method '\w scans'
_diffrn_radiation_monochromator graphite
_diffrn_radiation_source 'fine-focus sealed tube'
_diffrn_radiation_type CuK\a
_diffrn_radiation_wavelength 1.54178
_diffrn_reflns_av_R_equivalents 0.0186
_diffrn_reflns_av_sigmaI/netI 0.0128
_diffrn_reflns_limit_h_max 23
_diffrn_reflns_limit_h_min -23
_diffrn_reflns_limit_k_max 20
_diffrn_reflns_limit_k_min 0
_diffrn_reflns_limit_l_max 10
_diffrn_reflns_limit_l_min 0
_diffrn_reflns_number 24399
_diffrn_reflns_theta_full 67.84
_diffrn_reflns_theta_max 67.84
_diffrn_reflns_theta_min 3.43
_exptl_absorpt_coefficient_mu 0.596
_exptl_absorpt_correction_T_max 0.8901
_exptl_absorpt_correction_T_min 0.7548
_exptl_absorpt_correction_type multi-scan
_exptl_absorpt_process_details
;
 SADABS. Program for empirical absorption correction of
 area-detector data. University of Goetingen. Germany. 
 Sheldrick, G. M. 1996
;
_exptl_crystal_colour colorless
_exptl_crystal_density_diffrn 1.241
_exptl_crystal_density_method 'not measured'
_exptl_crystal_description block
_exptl_crystal_F_000 1168
_exptl_crystal_size_max 0.50
_exptl_crystal_size_mid 0.40
_exptl_crystal_size_min 0.20
_refine_diff_density_max 0.194
_refine_diff_density_min -0.165
_refine_diff_density_rms 0.030
_refine_ls_extinction_coef 0.00105(10)
_refine_ls_extinction_expression Fc^*^=kFc[1+0.001xFc^2^\l^3^/sin(2\q)]^-1/4^
_refine_ls_extinction_method SHELXL
_refine_ls_goodness_of_fit_ref 0.993
_refine_ls_hydrogen_treatment refall
_refine_ls_matrix_type full
_refine_ls_number_parameters 516
_refine_ls_number_reflns 5215
_refine_ls_number_restraints 0
_refine_ls_restrained_S_all 0.993
_refine_ls_R_factor_all 0.0335
_refine_ls_R_factor_gt 0.0310
_refine_ls_shift/su_max 0.001
_refine_ls_shift/su_mean 0.000
_refine_ls_structure_factor_coef Fsqd
_refine_ls_weighting_details 'calc w=1/[\s^2^(Fo^2^)+(0.0407P)^2^+1.0195P] where P=(Fo^2^+2Fc^2^)/3'
_refine_ls_weighting_scheme calc
_refine_ls_wR_factor_gt 0.0768
_refine_ls_wR_factor_ref 0.0787
_reflns_number_gt 4848
_reflns_number_total 5215
_reflns_threshold_expression >2sigma(I)
_cod_data_source_file jo100269y_si_002.cif
_cod_data_source_block yis
_cod_original_sg_symbol_H-M 'P 21/c'
_cod_database_code 4025396

loop_
_symmetry_equiv_pos_as_xyz
'x, y, z'
'-x, y+1/2, -z+1/2'
'-x, -y, -z'
'x, -y-1/2, z-1/2'

loop_
_atom_site_label
_atom_site_type_symbol
_atom_site_fract_x
_atom_site_fract_y
_atom_site_fract_z
_atom_site_U_iso_or_equiv
_atom_site_adp_type
_atom_site_occupancy
_atom_site_symmetry_multiplicity
_atom_site_calc_flag
_atom_site_refinement_flags
_atom_site_disorder_assembly
_atom_site_disorder_group
O1 O 0.34797(4) 0.76277(5) 0.97458(10) 0.0283(2) Uani 1 1 d . . .
N1 N 0.62341(4) 0.99374(5) 0.59599(10) 0.01821(19) Uani 1 1 d . . .
C1 C 0.63437(6) 0.82583(7) 0.69206(12) 0.0213(2) Uani 1 1 d . . .
C2 C 0.58847(6) 0.87626(6) 0.73761(11) 0.0186(2) Uani 1 1 d . . .
C3 C 0.59785(5) 0.96010(6) 0.72123(12) 0.0185(2) Uani 1 1 d . . .
C4 C 0.58907(6) 1.01838(6) 0.82335(12) 0.0208(2) Uani 1 1 d . . .
C5 C 0.60925(6) 1.08834(6) 0.75986(13) 0.0211(2) Uani 1 1 d . . .
C6 C 0.62947(5) 1.07194(6) 0.62027(13) 0.0197(2) Uani 1 1 d . . .
C7 C 0.52561(6) 0.84996(6) 0.80530(11) 0.0184(2) Uani 1 1 d . . .
C8 C 0.46250(6) 0.88942(6) 0.77834(12) 0.0214(2) Uani 1 1 d . . .
C9 C 0.40185(6) 0.86211(6) 0.83075(13) 0.0231(2) Uani 1 1 d . . .
C10 C 0.40393(6) 0.79449(6) 0.91489(12) 0.0221(2) Uani 1 1 d . . .
C11 C 0.46686(6) 0.75515(6) 0.94688(12) 0.0215(2) Uani 1 1 d . . .
C12 C 0.52632(6) 0.78221(6) 0.89189(12) 0.0196(2) Uani 1 1 d . . .
C13 C 0.28269(7) 0.80150(8) 0.94454(18) 0.0341(3) Uani 1 1 d . . .
C14 C 0.63134(6) 0.95883(6) 0.45225(12) 0.0182(2) Uani 1 1 d . . .
C15 C 0.69379(6) 0.96652(7) 0.39033(13) 0.0236(2) Uani 1 1 d . . .
C16 C 0.69970(6) 0.93648(7) 0.24637(14) 0.0269(3) Uani 1 1 d . . .
C17 C 0.64378(6) 0.89867(6) 0.16636(13) 0.0233(2) Uani 1 1 d . . .
C18 C 0.58176(6) 0.89080(6) 0.22991(12) 0.0207(2) Uani 1 1 d . . .
C19 C 0.57518(6) 0.92087(6) 0.37297(12) 0.0190(2) Uani 1 1 d . . .
H1A H 0.6274(7) 0.7705(8) 0.6996(15) 0.030(3) Uiso 1 1 d . . .
H1B H 0.6764(7) 0.8428(8) 0.6498(15) 0.030(3) Uiso 1 1 d . . .
H4 H 0.5726(6) 1.0114(7) 0.9220(15) 0.021(3) Uiso 1 1 d . . .
H5 H 0.6086(7) 1.1395(8) 0.8025(14) 0.024(3) Uiso 1 1 d . . .
H6 H 0.6430(7) 1.1055(8) 0.5411(15) 0.025(3) Uiso 1 1 d . . .
H8 H 0.4599(7) 0.9368(8) 0.7189(14) 0.023(3) Uiso 1 1 d . . .
H9 H 0.3587(7) 0.8915(8) 0.8103(15) 0.027(3) Uiso 1 1 d . . .
H11 H 0.4673(7) 0.7087(8) 1.0081(15) 0.028(3) Uiso 1 1 d . . .
H12 H 0.5708(7) 0.7552(7) 0.9150(14) 0.022(3) Uiso 1 1 d . . .
H13A H 0.2858(7) 0.8546(9) 0.9808(16) 0.035(4) Uiso 1 1 d . . .
H13B H 0.2671(8) 0.8022(8) 0.8326(18) 0.036(4) Uiso 1 1 d . . .
H13C H 0.2486(8) 0.7711(9) 0.9996(17) 0.040(4) Uiso 1 1 d . . .
H15 H 0.7326(7) 0.9930(8) 0.4475(15) 0.027(3) Uiso 1 1 d . . .
H16 H 0.7437(8) 0.9421(8) 0.2029(16) 0.033(4) Uiso 1 1 d . . .
H17 H 0.6472(7) 0.8787(8) 0.0649(16) 0.028(3) Uiso 1 1 d . . .
H18 H 0.5415(7) 0.8659(8) 0.1715(15) 0.029(3) Uiso 1 1 d . . .
H19 H 0.5303(7) 0.9171(7) 0.4154(14) 0.023(3) Uiso 1 1 d . . .
O1A O 0.16585(4) 0.26361(5) 0.57525(10) 0.02739(19) Uani 1 1 d . . .
N1A N 0.03489(5) 0.62612(5) 0.92703(10) 0.0200(2) Uani 1 1 d . . .
C1A C 0.18364(6) 0.61088(7) 0.84670(14) 0.0258(3) Uani 1 1 d . . .
C2A C 0.13023(6) 0.56557(6) 0.79488(12) 0.0199(2) Uani 1 1 d . . .
C3A C 0.05780(6) 0.59287(6) 0.79856(12) 0.0199(2) Uani 1 1 d . . .
C4A C 0.00549(6) 0.60157(6) 0.68111(13) 0.0230(2) Uani 1 1 d . . .
C5A C -0.05011(6) 0.64148(7) 0.73785(14) 0.0244(2) Uani 1 1 d . . .
C6A C -0.03133(6) 0.65536(6) 0.88829(13) 0.0229(2) Uani 1 1 d . . .
C7A C 0.14055(5) 0.48777(6) 0.73175(11) 0.0188(2) Uani 1 1 d . . .
C8A C 0.20146(6) 0.46785(6) 0.66919(12) 0.0204(2) Uani 1 1 d . . .
C9A C 0.21189(6) 0.39405(6) 0.61513(12) 0.0207(2) Uani 1 1 d . . .
C10A C 0.16102(6) 0.33812(6) 0.62382(12) 0.0207(2) Uani 1 1 d . . .
C11A C 0.09990(6) 0.35669(7) 0.68540(13) 0.0229(2) Uani 1 1 d . . .
C12A C 0.08982(6) 0.43049(6) 0.73705(12) 0.0214(2) Uani 1 1 d . . .
C13A C 0.22490(6) 0.24274(7) 0.50112(15) 0.0288(3) Uani 1 1 d . . .
C14A C 0.06721(5) 0.62252(6) 1.08024(12) 0.0199(2) Uani 1 1 d . . .
C15A C 0.09368(6) 0.55296(6) 1.14061(13) 0.0220(2) Uani 1 1 d . . .
C16A C 0.12196(6) 0.54963(7) 1.29167(13) 0.0250(2) Uani 1 1 d . . .
C17A C 0.12345(6) 0.61474(7) 1.38306(13) 0.0262(3) Uani 1 1 d . . .
C18A C 0.09650(6) 0.68338(7) 1.32260(13) 0.0268(3) Uani 1 1 d . . .
C19A C 0.06869(6) 0.68792(7) 1.17105(13) 0.0234(2) Uani 1 1 d . . .
H1C H 0.2317(8) 0.5948(8) 0.8468(15) 0.032(4) Uiso 1 1 d . . .
H1D H 0.1753(7) 0.6632(8) 0.8848(15) 0.031(3) Uiso 1 1 d . . .
H4A H 0.0072(7) 0.5854(7) 0.5795(15) 0.024(3) Uiso 1 1 d . . .
H5A H -0.0926(7) 0.6557(8) 0.6841(15) 0.027(3) Uiso 1 1 d . . .
H6A H -0.0555(7) 0.6788(8) 0.9643(15) 0.028(3) Uiso 1 1 d . . .
H8A H 0.2369(7) 0.5061(8) 0.6610(14) 0.024(3) Uiso 1 1 d . . .
H9A H 0.2546(7) 0.3822(7) 0.5730(14) 0.020(3) Uiso 1 1 d . . .
H11A H 0.0654(7) 0.3168(8) 0.6894(15) 0.026(3) Uiso 1 1 d . . .
H12A H 0.0465(7) 0.4426(8) 0.7793(15) 0.027(3) Uiso 1 1 d . . .
H13D H 0.2280(7) 0.2746(8) 0.4082(17) 0.032(4) Uiso 1 1 d . . .
H13E H 0.2178(7) 0.1876(8) 0.4728(15) 0.032(3) Uiso 1 1 d . . .
H13F H 0.2698(7) 0.2479(8) 0.5701(16) 0.030(3) Uiso 1 1 d . . .
H15A H 0.0905(6) 0.5072(8) 1.0775(14) 0.023(3) Uiso 1 1 d . . .
H16A H 0.1385(7) 0.5003(8) 1.3352(15) 0.026(3) Uiso 1 1 d . . .
H17A H 0.1428(7) 0.6127(8) 1.4891(16) 0.029(3) Uiso 1 1 d . . .
H18A H 0.0960(7) 0.7296(8) 1.3864(15) 0.029(3) Uiso 1 1 d . . .
H19A H 0.0505(7) 0.7350(8) 1.1307(14) 0.023(3) Uiso 1 1 d . . .

loop_
_atom_site_aniso_label
_atom_site_aniso_U_11
_atom_site_aniso_U_22
_atom_site_aniso_U_33
_atom_site_aniso_U_23
_atom_site_aniso_U_13
_atom_site_aniso_U_12
O1 0.0235(4) 0.0230(4) 0.0395(5) -0.0012(3) 0.0079(4) -0.0028(3)
N1 0.0195(4) 0.0166(4) 0.0184(4) -0.0015(3) 0.0018(3) -0.0002(3)
C1 0.0258(6) 0.0188(6) 0.0193(5) 0.0001(4) 0.0025(4) 0.0015(4)
C2 0.0224(5) 0.0187(5) 0.0138(5) -0.0006(4) -0.0017(4) 0.0005(4)
C3 0.0181(5) 0.0196(5) 0.0177(5) 0.0000(4) 0.0010(4) 0.0007(4)
C4 0.0224(5) 0.0205(5) 0.0195(5) -0.0021(4) 0.0027(4) 0.0013(4)
C5 0.0209(5) 0.0170(5) 0.0249(6) -0.0048(4) 0.0001(4) 0.0006(4)
C6 0.0185(5) 0.0162(5) 0.0241(6) -0.0003(4) 0.0006(4) -0.0012(4)
C7 0.0234(5) 0.0162(5) 0.0149(5) -0.0040(4) -0.0006(4) 0.0001(4)
C8 0.0269(6) 0.0163(5) 0.0208(5) -0.0003(4) 0.0015(4) 0.0018(4)
C9 0.0226(6) 0.0198(5) 0.0264(6) -0.0031(4) 0.0009(5) 0.0034(4)
C10 0.0240(6) 0.0195(5) 0.0233(5) -0.0059(4) 0.0039(4) -0.0037(4)
C11 0.0280(6) 0.0159(5) 0.0202(5) -0.0008(4) 0.0011(4) -0.0010(4)
C12 0.0226(5) 0.0172(5) 0.0182(5) -0.0023(4) -0.0006(4) 0.0023(4)
C13 0.0222(6) 0.0323(7) 0.0481(8) -0.0039(6) 0.0053(6) -0.0023(5)
C14 0.0224(5) 0.0146(5) 0.0177(5) 0.0017(4) 0.0022(4) 0.0022(4)
C15 0.0220(6) 0.0239(6) 0.0248(6) -0.0028(4) 0.0026(5) -0.0029(4)
C16 0.0251(6) 0.0295(6) 0.0278(6) -0.0030(5) 0.0102(5) -0.0023(5)
C17 0.0304(6) 0.0214(5) 0.0187(5) -0.0015(4) 0.0050(5) 0.0010(5)
C18 0.0245(6) 0.0168(5) 0.0201(5) 0.0003(4) -0.0007(4) 0.0003(4)
C19 0.0201(5) 0.0161(5) 0.0210(5) 0.0019(4) 0.0033(4) 0.0009(4)
O1A 0.0240(4) 0.0226(4) 0.0371(5) -0.0070(3) 0.0098(3) 0.0004(3)
N1A 0.0190(4) 0.0181(4) 0.0231(5) 0.0011(4) 0.0035(4) 0.0028(3)
C1A 0.0210(6) 0.0253(6) 0.0313(6) -0.0040(5) 0.0037(5) 0.0006(5)
C2A 0.0200(5) 0.0219(5) 0.0183(5) 0.0025(4) 0.0038(4) 0.0012(4)
C3A 0.0213(5) 0.0160(5) 0.0225(5) 0.0006(4) 0.0036(4) -0.0006(4)
C4A 0.0220(6) 0.0232(6) 0.0237(6) 0.0006(4) 0.0022(5) -0.0012(4)
C5A 0.0185(5) 0.0227(6) 0.0313(6) 0.0048(5) -0.0003(5) 0.0022(4)
C6A 0.0197(5) 0.0189(5) 0.0307(6) 0.0030(4) 0.0059(5) 0.0040(4)
C7A 0.0186(5) 0.0223(5) 0.0152(5) 0.0025(4) 0.0004(4) 0.0014(4)
C8A 0.0190(5) 0.0223(6) 0.0201(5) 0.0028(4) 0.0027(4) -0.0017(4)
C9A 0.0170(5) 0.0264(6) 0.0192(5) 0.0015(4) 0.0042(4) 0.0038(4)
C10A 0.0220(5) 0.0206(5) 0.0192(5) -0.0006(4) 0.0011(4) 0.0030(4)
C11A 0.0197(5) 0.0218(6) 0.0277(6) -0.0006(4) 0.0047(4) -0.0029(4)
C12A 0.0183(5) 0.0243(6) 0.0223(5) 0.0002(4) 0.0052(4) 0.0015(4)
C13A 0.0255(6) 0.0282(7) 0.0337(7) -0.0087(5) 0.0075(5) 0.0037(5)
C14A 0.0170(5) 0.0215(5) 0.0222(5) 0.0009(4) 0.0059(4) -0.0004(4)
C15A 0.0201(5) 0.0201(6) 0.0260(6) -0.0004(4) 0.0045(4) 0.0005(4)
C16A 0.0210(5) 0.0264(6) 0.0279(6) 0.0048(5) 0.0038(5) 0.0013(5)
C17A 0.0230(6) 0.0346(7) 0.0214(6) 0.0010(5) 0.0049(5) -0.0047(5)
C18A 0.0296(6) 0.0265(6) 0.0262(6) -0.0056(5) 0.0108(5) -0.0053(5)
C19A 0.0249(6) 0.0195(6) 0.0273(6) 0.0010(4) 0.0094(5) 0.0005(4)

loop_
_atom_type_symbol
_atom_type_description
_atom_type_scat_dispersion_real
_atom_type_scat_dispersion_imag
_atom_type_scat_source
C C 0.0181 0.0091 'International Tables Vol C Tables 4.2.6.8 and 6.1.1.4'
H H 0.0000 0.0000 'International Tables Vol C Tables 4.2.6.8 and 6.1.1.4'
N N 0.0311 0.0180 'International Tables Vol C Tables 4.2.6.8 and 6.1.1.4'
O O 0.0492 0.0322 'International Tables Vol C Tables 4.2.6.8 and 6.1.1.4'

loop_
_geom_angle_atom_site_label_1
_geom_angle_atom_site_label_2
_geom_angle_atom_site_label_3
_geom_angle
_geom_angle_site_symmetry_1
_geom_angle_site_symmetry_3
_geom_angle_publ_flag
C10 O1 C13 117.23(10) . . ?
C6 N1 C3 108.77(9) . . ?
C6 N1 C14 122.69(9) . . ?
C3 N1 C14 127.70(9) . . ?
C2 C1 H1A 121.6(8) . . ?
C2 C1 H1B 121.6(8) . . ?
H1A C1 H1B 116.8(11) . . ?
C1 C2 C3 121.50(10) . . ?
C1 C2 C7 121.25(10) . . ?
C3 C2 C7 117.25(9) . . ?
C4 C3 N1 107.06(9) . . ?
C4 C3 C2 129.36(10) . . ?
N1 C3 C2 123.43(9) . . ?
C3 C4 C5 108.17(10) . . ?
C3 C4 H4 125.0(7) . . ?
C5 C4 H4 126.8(7) . . ?
C6 C5 C4 107.42(9) . . ?
C6 C5 H5 124.2(8) . . ?
C4 C5 H5 128.4(8) . . ?
C5 C6 N1 108.57(10) . . ?
C5 C6 H6 130.9(8) . . ?
N1 C6 H6 120.4(8) . . ?
C8 C7 C12 117.38(10) . . ?
C8 C7 C2 121.24(10) . . ?
C12 C7 C2 121.29(9) . . ?
C9 C8 C7 121.89(10) . . ?
C9 C8 H8 118.2(8) . . ?
C7 C8 H8 119.8(8) . . ?
C10 C9 C8 119.48(10) . . ?
C10 C9 H9 120.9(8) . . ?
C8 C9 H9 119.6(8) . . ?
O1 C10 C9 124.72(10) . . ?
O1 C10 C11 115.60(10) . . ?
C9 C10 C11 119.66(10) . . ?
C12 C11 C10 120.20(10) . . ?
C12 C11 H11 121.6(8) . . ?
C10 C11 H11 118.2(8) . . ?
C11 C12 C7 121.36(10) . . ?
C11 C12 H12 120.6(7) . . ?
C7 C12 H12 118.0(7) . . ?
O1 C13 H13A 111.3(8) . . ?
O1 C13 H13B 110.5(8) . . ?
H13A C13 H13B 108.3(12) . . ?
O1 C13 H13C 106.0(9) . . ?
H13A C13 H13C 110.8(12) . . ?
H13B C13 H13C 110.0(12) . . ?
C15 C14 C19 120.77(10) . . ?
C15 C14 N1 119.62(9) . . ?
C19 C14 N1 119.54(9) . . ?
C14 C15 C16 119.29(10) . . ?
C14 C15 H15 119.7(8) . . ?
C16 C15 H15 121.0(8) . . ?
C17 C16 C15 120.26(11) . . ?
C17 C16 H16 120.6(8) . . ?
C15 C16 H16 119.1(8) . . ?
C18 C17 C16 119.95(10) . . ?
C18 C17 H17 119.4(8) . . ?
C16 C17 H17 120.6(8) . . ?
C17 C18 C19 120.27(10) . . ?
C17 C18 H18 120.0(8) . . ?
C19 C18 H18 119.7(8) . . ?
C18 C19 C14 119.46(10) . . ?
C18 C19 H19 119.8(7) . . ?
C14 C19 H19 120.7(7) . . ?
C10A O1A C13A 118.07(9) . . ?
C6A N1A C3A 108.72(9) . . ?
C6A N1A C14A 123.01(9) . . ?
C3A N1A C14A 127.68(9) . . ?
C2A C1A H1C 122.2(8) . . ?
C2A C1A H1D 120.6(8) . . ?
H1C C1A H1D 117.2(11) . . ?
C1A C2A C3A 119.92(10) . . ?
C1A C2A C7A 122.24(10) . . ?
C3A C2A C7A 117.83(9) . . ?
C4A C3A N1A 107.26(9) . . ?
C4A C3A C2A 129.46(10) . . ?
N1A C3A C2A 122.64(9) . . ?
C3A C4A C5A 108.02(10) . . ?
C3A C4A H4A 125.7(8) . . ?
C5A C4A H4A 126.2(8) . . ?
C6A C5A C4A 107.64(10) . . ?
C6A C5A H5A 124.9(8) . . ?
C4A C5A H5A 127.4(8) . . ?
C5A C6A N1A 108.35(10) . . ?
C5A C6A H6A 131.9(8) . . ?
N1A C6A H6A 119.7(8) . . ?
C8A C7A C12A 117.42(10) . . ?
C8A C7A C2A 121.90(10) . . ?
C12A C7A C2A 120.66(9) . . ?
C9A C8A C7A 121.64(10) . . ?
C9A C8A H8A 118.6(8) . . ?
C7A C8A H8A 119.8(8) . . ?
C10A C9A C8A 119.64(10) . . ?
C10A C9A H9A 120.9(7) . . ?
C8A C9A H9A 119.5(7) . . ?
O1A C10A C9A 124.71(10) . . ?
O1A C10A C11A 115.58(10) . . ?
C9A C10A C11A 119.71(10) . . ?
C12A C11A C10A 120.08(10) . . ?
C12A C11A H11A 122.0(8) . . ?
C10A C11A H11A 117.9(8) . . ?
C11A C12A C7A 121.50(10) . . ?
C11A C12A H12A 119.0(8) . . ?
C7A C12A H12A 119.5(8) . . ?
O1A C13A H13D 111.2(8) . . ?
O1A C13A H13E 105.4(8) . . ?
H13D C13A H13E 110.3(11) . . ?
O1A C13A H13F 112.2(8) . . ?
H13D C13A H13F 108.8(11) . . ?
H13E C13A H13F 108.8(11) . . ?
C19A C14A C15A 120.30(10) . . ?
C19A C14A N1A 119.38(10) . . ?
C15A C14A N1A 120.23(10) . . ?
C16A C15A C14A 119.52(11) . . ?
C16A C15A H15A 120.9(7) . . ?
C14A C15A H15A 119.5(7) . . ?
C15A C16A C17A 120.44(11) . . ?
C15A C16A H16A 119.4(8) . . ?
C17A C16A H16A 120.1(8) . . ?
C18A C17A C16A 119.66(11) . . ?
C18A C17A H17A 119.5(8) . . ?
C16A C17A H17A 120.8(8) . . ?
C17A C18A C19A 120.63(11) . . ?
C17A C18A H18A 120.7(8) . . ?
C19A C18A H18A 118.7(8) . . ?
C18A C19A C14A 119.44(11) . . ?
C18A C19A H19A 120.1(8) . . ?
C14A C19A H19A 120.5(8) . . ?

loop_
_geom_bond_atom_site_label_1
_geom_bond_atom_site_label_2
_geom_bond_distance
_geom_bond_site_symmetry_2
_geom_bond_publ_flag
O1 C10 1.3710(14) . ?
O1 C13 1.4280(15) . ?
N1 C6 1.3782(14) . ?
N1 C3 1.3905(14) . ?
N1 C14 1.4314(13) . ?
C1 C2 1.3402(16) . ?
C1 H1A 0.974(15) . ?
C1 H1B 0.977(14) . ?
C2 C3 1.4768(15) . ?
C2 C7 1.4850(15) . ?
C3 C4 1.3794(15) . ?
C4 C5 1.4118(16) . ?
C4 H4 0.969(13) . ?
C5 C6 1.3654(16) . ?
C5 H5 0.966(13) . ?
C6 H6 0.970(14) . ?
C7 C8 1.3957(15) . ?
C7 C12 1.4031(15) . ?
C8 C9 1.3910(16) . ?
C8 H8 0.975(13) . ?
C9 C10 1.3884(16) . ?
C9 H9 0.977(14) . ?
C10 C11 1.3959(16) . ?
C11 C12 1.3793(16) . ?
C11 H11 0.970(14) . ?
C12 H12 0.980(13) . ?
C13 H13A 0.977(15) . ?
C13 H13B 1.001(15) . ?
C13 H13C 1.011(16) . ?
C14 C15 1.3864(16) . ?
C14 C19 1.3901(15) . ?
C15 C16 1.3917(16) . ?
C15 H15 0.971(14) . ?
C16 C17 1.3883(17) . ?
C16 H16 0.977(15) . ?
C17 C18 1.3863(16) . ?
C17 H17 0.970(14) . ?
C18 C19 1.3870(15) . ?
C18 H18 0.985(14) . ?
C19 H19 0.986(13) . ?
O1A C10A 1.3701(13) . ?
O1A C13A 1.4250(14) . ?
N1A C6A 1.3834(14) . ?
N1A C3A 1.3900(14) . ?
N1A C14A 1.4274(14) . ?
C1A C2A 1.3372(16) . ?
C1A H1C 0.969(15) . ?
C1A H1D 0.990(14) . ?
C2A C3A 1.4815(15) . ?
C2A C7A 1.4842(15) . ?
C3A C4A 1.3734(16) . ?
C4A C5A 1.4168(16) . ?
C4A H4A 0.945(13) . ?
C5A C6A 1.3600(17) . ?
C5A H5A 0.934(14) . ?
C6A H6A 0.951(14) . ?
C7A C8A 1.3988(15) . ?
C7A C12A 1.4013(15) . ?
C8A C9A 1.3907(16) . ?
C8A H8A 0.963(14) . ?
C9A C10A 1.3902(16) . ?
C9A H9A 0.966(13) . ?
C10A C11A 1.3926(15) . ?
C11A C12A 1.3819(16) . ?
C11A H11A 0.965(14) . ?
C12A H12A 0.977(14) . ?
C13A H13D 0.997(15) . ?
C13A H13E 0.996(15) . ?
C13A H13F 1.006(14) . ?
C14A C19A 1.3893(16) . ?
C14A C15A 1.3947(15) . ?
C15A C16A 1.3859(17) . ?
C15A H15A 0.969(13) . ?
C16A C17A 1.3883(17) . ?
C16A H16A 0.979(14) . ?
C17A C18A 1.3842(18) . ?
C17A H17A 0.970(14) . ?
C18A C19A 1.3883(17) . ?
C18A H18A 0.982(14) . ?
C19A H19A 0.944(14) . ?

loop_
_geom_torsion_atom_site_label_1
_geom_torsion_atom_site_label_2
_geom_torsion_atom_site_label_3
_geom_torsion_atom_site_label_4
_geom_torsion
_geom_torsion_site_symmetry_1
_geom_torsion_site_symmetry_2
_geom_torsion_site_symmetry_3
_geom_torsion_site_symmetry_4
_geom_torsion_publ_flag
C6 N1 C3 C4 -0.68(12) . . . . ?
C14 N1 C3 C4 -170.29(10) . . . . ?
C6 N1 C3 C2 -176.56(9) . . . . ?
C14 N1 C3 C2 13.83(16) . . . . ?
C1 C2 C3 C4 -136.62(12) . . . . ?
C7 C2 C3 C4 43.99(15) . . . . ?
C1 C2 C3 N1 38.29(15) . . . . ?
C7 C2 C3 N1 -141.11(10) . . . . ?
N1 C3 C4 C5 0.16(12) . . . . ?
C2 C3 C4 C5 175.71(10) . . . . ?
C3 C4 C5 C6 0.43(13) . . . . ?
C4 C5 C6 N1 -0.85(12) . . . . ?
C3 N1 C6 C5 0.96(12) . . . . ?
C14 N1 C6 C5 171.20(9) . . . . ?
C1 C2 C7 C8 -144.56(11) . . . . ?
C3 C2 C7 C8 34.83(14) . . . . ?
C1 C2 C7 C12 31.91(15) . . . . ?
C3 C2 C7 C12 -148.70(10) . . . . ?
C12 C7 C8 C9 -1.85(16) . . . . ?
C2 C7 C8 C9 174.76(10) . . . . ?
C7 C8 C9 C10 1.26(17) . . . . ?
C13 O1 C10 C9 1.51(16) . . . . ?
C13 O1 C10 C11 179.87(10) . . . . ?
C8 C9 C10 O1 178.83(10) . . . . ?
C8 C9 C10 C11 0.53(16) . . . . ?
O1 C10 C11 C12 179.88(9) . . . . ?
C9 C10 C11 C12 -1.67(16) . . . . ?
C10 C11 C12 C7 1.05(16) . . . . ?
C8 C7 C12 C11 0.69(15) . . . . ?
C2 C7 C12 C11 -175.92(10) . . . . ?
C6 N1 C14 C15 60.27(14) . . . . ?
C3 N1 C14 C15 -131.44(11) . . . . ?
C6 N1 C14 C19 -116.57(11) . . . . ?
C3 N1 C14 C19 51.72(15) . . . . ?
C19 C14 C15 C16 0.71(16) . . . . ?
N1 C14 C15 C16 -176.09(10) . . . . ?
C14 C15 C16 C17 -0.55(18) . . . . ?
C15 C16 C17 C18 0.05(18) . . . . ?
C16 C17 C18 C19 0.30(17) . . . . ?
C17 C18 C19 C14 -0.14(16) . . . . ?
C15 C14 C19 C18 -0.37(16) . . . . ?
N1 C14 C19 C18 176.43(9) . . . . ?
C6A N1A C3A C4A -0.15(12) . . . . ?
C14A N1A C3A C4A 171.15(10) . . . . ?
C6A N1A C3A C2A 171.45(10) . . . . ?
C14A N1A C3A C2A -17.25(16) . . . . ?
C1A C2A C3A C4A 121.66(13) . . . . ?
C7A C2A C3A C4A -57.98(15) . . . . ?
C1A C2A C3A N1A -47.93(15) . . . . ?
C7A C2A C3A N1A 132.43(10) . . . . ?
N1A C3A C4A C5A 0.61(12) . . . . ?
C2A C3A C4A C5A -170.23(11) . . . . ?
C3A C4A C5A C6A -0.85(13) . . . . ?
C4A C5A C6A N1A 0.75(13) . . . . ?
C3A N1A C6A C5A -0.38(12) . . . . ?
C14A N1A C6A C5A -172.18(10) . . . . ?
C1A C2A C7A C8A -24.72(16) . . . . ?
C3A C2A C7A C8A 154.91(10) . . . . ?
C1A C2A C7A C12A 153.36(11) . . . . ?
C3A C2A C7A C12A -27.00(14) . . . . ?
C12A C7A C8A C9A -0.47(15) . . . . ?
C2A C7A C8A C9A 177.68(10) . . . . ?
C7A C8A C9A C10A -0.41(16) . . . . ?
C13A O1A C10A C9A -4.43(16) . . . . ?
C13A O1A C10A C11A 175.51(10) . . . . ?
C8A C9A C10A O1A -179.54(10) . . . . ?
C8A C9A C10A C11A 0.52(16) . . . . ?
O1A C10A C11A C12A -179.69(10) . . . . ?
C9A C10A C11A C12A 0.25(17) . . . . ?
C10A C11A C12A C7A -1.17(17) . . . . ?
C8A C7A C12A C11A 1.26(16) . . . . ?
C2A C7A C12A C11A -176.91(10) . . . . ?
C6A N1A C14A C19A -50.38(14) . . . . ?
C3A N1A C14A C19A 139.45(11) . . . . ?
C6A N1A C14A C15A 126.18(11) . . . . ?
C3A N1A C14A C15A -43.98(15) . . . . ?
C19A C14A C15A C16A -0.46(16) . . . . ?
N1A C14A C15A C16A -177.00(10) . . . . ?
C14A C15A C16A C17A 0.61(17) . . . . ?
C15A C16A C17A C18A -0.03(17) . . . . ?
C16A C17A C18A C19A -0.70(17) . . . . ?
C17A C18A C19A C14A 0.85(17) . . . . ?
C15A C14A C19A C18A -0.26(16) . . . . ?
N1A C14A C19A C18A 176.30(10) . . . . ?
